data_7702334
loop_
_publ_author_name
'Pettinari, Claudio'
'Marchetti, Fabio'
'Cingolani, Augusto'
'Troyanov, Sergei I.'
'Drozdov, Andrei'

_publ_section_title
;
 Heteropolymetallic compounds containing
 1,1&#x2032;-bis(diphenylphosphino)ferrocene (DPPF&#x200A;) and pyrazolate
 ligands: synthesis, spectroscopic characterization and reactivity.
 Crystal and molecular structure of [(DPPF&#x200A;)Pt(az)2]
 [azH&#x2005;=&#x2005;pyrazole (pzH) or 3,5-dimethylpyrazole] and
 [(DPPF&#x200A;)Pt(\m-pz)2CdI2]
;
_journal_issue 19
_journal_name_full 'Journal of the Chemical Society, Dalton Transactions'
_journal_page_first 3335
_journal_paper_doi 10.1039/a805432k
_journal_year 1998
_chemical_formula_sum 'C40 H34 Fe N4 P2 Pt'
_chemical_formula_weight 883.59
_chemical_name_systematic 1,1`-Bis(diphenylphosphino)ferrocenebis(pyrazol-1-yl)platinum(II)
_space_group_IT_number 2
_space_group_name_Hall '-P 1'
_space_group_name_H-M_alt 'P -1'
_atom_sites_solution_hydrogens geom
_atom_sites_solution_primary direct
_atom_sites_solution_secondary difmap
_audit_creation_method SHELXL
_cell_angle_alpha 92.48(3)
_cell_angle_beta 97.35(3)
_cell_angle_gamma 95.52(3)
_cell_formula_units_Z 4
_cell_length_a 12.163(2)
_cell_length_b 17.721(4)
_cell_length_c 19.079(4)
_cell_measurement_reflns_used 24
_cell_measurement_temperature 293(2)
_cell_measurement_theta_max 18
_cell_measurement_theta_min 17
_cell_volume 4053.2(15)
_computing_structure_refinement 'SHELXL-93 (Sheldrick, 1993)'
_computing_structure_solution 'SHELXS-86 (Sheldrick, 1990)'
_diffrn_ambient_temperature 293(2)
_diffrn_measurement_device STADI-4_STOE
_diffrn_radiation_monochromator graphite
_diffrn_radiation_source 'fine-focus sealed tube'
_diffrn_radiation_type MoK\a
_diffrn_radiation_wavelength 0.71073
_diffrn_reflns_av_R_equivalents 0.0096
_diffrn_reflns_av_sigmaI/netI 0.0277
_diffrn_reflns_limit_h_max 12
_diffrn_reflns_limit_h_min -12
_diffrn_reflns_limit_k_max 18
_diffrn_reflns_limit_k_min -18
_diffrn_reflns_limit_l_max 20
_diffrn_reflns_limit_l_min 0
_diffrn_reflns_number 9937
_diffrn_reflns_theta_max 22.01
_diffrn_reflns_theta_min 1.54
_diffrn_standards_decay_% 2.5
_diffrn_standards_interval_time 7200
_diffrn_standards_number 3
_exptl_absorpt_coefficient_mu 3.915
_exptl_absorpt_correction_T_max 0.99
_exptl_absorpt_correction_T_min 0.55
_exptl_absorpt_correction_type psi-scan
_exptl_crystal_colour orange
_exptl_crystal_density_diffrn 1.448
_exptl_crystal_description block
_exptl_crystal_F_000 1744
_exptl_crystal_size_max 0.5
_exptl_crystal_size_mid 0.2
_exptl_crystal_size_min 0.2
_refine_diff_density_max 1.934
_refine_diff_density_min -0.814
_refine_diff_density_rms 0.138
_refine_ls_extinction_coef 0.00010(12)
_refine_ls_extinction_expression Fc^*^=kFc[1+0.001xFc^2^\l^3^/sin(2\q)]^-1/4^
_refine_ls_extinction_method SHELXL
_refine_ls_goodness_of_fit_all 1.112
_refine_ls_goodness_of_fit_obs 1.141
_refine_ls_hydrogen_treatment riding
_refine_ls_matrix_type full
_refine_ls_number_parameters 866
_refine_ls_number_reflns 9221
_refine_ls_number_restraints 0
_refine_ls_restrained_S_all 1.319
_refine_ls_restrained_S_obs 1.141
_refine_ls_R_factor_all 0.0645
_refine_ls_R_factor_obs 0.0473
_refine_ls_shift/esd_max -0.054
_refine_ls_shift/esd_mean 0.009
_refine_ls_structure_factor_coef Fsqd
_refine_ls_weighting_details 'w=1/[\s^2^(Fo^2^)+(0.0613P)^2^+37.9200P] where P=(Fo^2^+2Fc^2^)/3'
_refine_ls_weighting_scheme calc
_refine_ls_wR_factor_all 0.1602
_refine_ls_wR_factor_obs 0.1265
_reflns_number_observed 8241
_reflns_number_total 9931
_reflns_observed_criterion >2sigma(I)
_cod_data_source_file k805432.txt
_cod_data_source_block compound_L
_cod_depositor_comments
;
The following automatic conversions were performed:

data item '_exptl_absorpt_correction_type' value 'psi_scan' was
changed to 'psi-scan' in accordance with the
/home/saulius/struct/COD-crude-data/automatic-downloads/DataCite-retrospective/RSC/depositions/lib/dictionaries/cif_core.dic
dictionary named 'cif_core.dic' version 2.4.2 last updated on
2011-04-26.

data item '_refine_ls_weighting_scheme' value 'calc
w=1/[\s^2^(Fo^2^)+(0.0613P)^2^+37.9200P] where P=(Fo^2^+2Fc^2^)/3'
was changed to 'calc'. A new data item '_refine_ls_weighting_details'
was created with the value set to
'w=1/[\s^2^(Fo^2^)+(0.0613P)^2^+37.9200P] where P=(Fo^2^+2Fc^2^)/3'.

Automatic conversion script
Id: cif_fix_values 6909 2019-04-08 15:41:33Z antanas 
;
_cod_original_cell_volume 4053.2(14)
_cod_database_code 7702334

loop_
_symmetry_equiv_pos_as_xyz
'x, y, z'
'-x, -y, -z'

loop_
_atom_site_aniso_label
_atom_site_aniso_U_11
_atom_site_aniso_U_22
_atom_site_aniso_U_33
_atom_site_aniso_U_23
_atom_site_aniso_U_13
_atom_site_aniso_U_12
Pt1 0.0340(3) 0.0406(3) 0.0371(3) -0.0093(2) 0.0111(2) 0.0035(2)
Pt2 0.0330(3) 0.0408(3) 0.0338(3) 0.0074(2) 0.0074(2) 0.0086(2)
Fe1 0.0379(9) 0.0322(8) 0.0523(10) -0.0073(7) 0.0110(8) 0.0050(7)
Fe2 0.0377(9) 0.0393(9) 0.0394(9) 0.0039(7) 0.0087(7) 0.0114(7)
P1 0.034(2) 0.034(2) 0.042(2) -0.0016(13) 0.0139(13) 0.0076(12)
P2 0.029(2) 0.040(2) 0.038(2) -0.0026(13) 0.0093(12) 0.0099(12)
P3 0.032(2) 0.044(2) 0.0301(15) 0.0036(12) 0.0063(12) 0.0081(13)
P4 0.035(2) 0.036(2) 0.037(2) 0.0014(12) 0.0082(13) 0.0027(12)
N1 0.042(7) 0.078(8) 0.070(8) -0.038(6) 0.023(6) -0.012(6)
N2 0.108(14) 0.118(13) 0.139(14) -0.055(11) 0.067(11) -0.039(11)
N3 0.055(6) 0.050(6) 0.051(6) -0.019(5) 0.023(5) 0.006(5)
N4 0.086(9) 0.065(8) 0.072(8) -0.019(6) 0.027(7) 0.002(7)
N5 0.040(6) 0.062(7) 0.036(6) 0.015(5) 0.001(5) 0.006(5)
N6 0.090(9) 0.095(9) 0.048(7) 0.009(7) -0.003(7) 0.009(7)
N7 0.046(7) 0.075(8) 0.060(7) 0.032(6) 0.008(6) 0.007(6)
N8 0.092(12) 0.122(12) 0.106(11) 0.017(9) 0.041(9) 0.060(10)
C1 0.030(6) 0.035(6) 0.053(7) 0.001(5) 0.007(5) 0.011(5)
C2 0.037(7) 0.046(7) 0.061(8) 0.001(6) 0.003(6) 0.010(6)
C3 0.037(7) 0.054(8) 0.091(11) -0.015(8) 0.018(7) 0.008(6)
C4 0.029(7) 0.042(7) 0.122(13) -0.011(8) 0.030(8) -0.003(6)
C5 0.049(8) 0.047(7) 0.067(8) -0.007(6) 0.030(7) -0.001(6)
C6 0.038(6) 0.033(6) 0.047(7) -0.005(5) 0.012(5) 0.009(5)
C7 0.030(6) 0.046(7) 0.045(7) 0.000(5) 0.009(5) 0.009(5)
C8 0.062(9) 0.041(7) 0.072(10) 0.002(6) 0.010(7) 0.011(6)
C9 0.054(8) 0.029(6) 0.077(10) -0.014(6) 0.016(7) 0.004(6)
C10 0.040(7) 0.049(7) 0.045(7) -0.011(6) 0.010(5) 0.022(6)
C11 0.043(7) 0.035(6) 0.045(7) -0.009(5) 0.011(5) 0.002(5)
C12 0.045(7) 0.044(7) 0.059(8) -0.007(6) 0.019(6) 0.013(6)
C13 0.079(11) 0.042(7) 0.057(8) 0.006(6) 0.024(7) 0.014(7)
C14 0.073(10) 0.050(9) 0.069(9) 0.010(7) 0.003(8) 0.029(8)
C15 0.063(9) 0.056(9) 0.058(8) -0.007(7) -0.003(7) 0.021(7)
C16 0.047(8) 0.048(7) 0.059(8) -0.014(6) 0.013(6) 0.007(6)
C17 0.049(7) 0.030(6) 0.048(7) -0.010(5) 0.014(6) 0.005(5)
C18 0.080(10) 0.078(10) 0.052(8) 0.014(7) 0.031(8) 0.031(8)
C19 0.110(13) 0.077(10) 0.072(10) 0.020(8) 0.042(10) 0.038(10)
C20 0.124(15) 0.084(11) 0.065(10) 0.015(9) 0.050(10) 0.016(11)
C21 0.088(12) 0.091(12) 0.088(12) -0.006(10) 0.057(10) 0.012(10)
C22 0.066(9) 0.046(7) 0.072(9) 0.002(7) 0.026(7) 0.013(7)
C23 0.027(6) 0.056(7) 0.033(6) -0.020(5) 0.000(5) 0.007(6)
C24 0.030(7) 0.071(8) 0.048(7) -0.007(6) 0.015(5) 0.017(6)
C25 0.047(8) 0.081(10) 0.060(9) -0.012(7) 0.014(7) -0.005(7)
C26 0.033(8) 0.109(13) 0.085(11) -0.021(10) 0.010(7) 0.023(9)
C27 0.047(9) 0.086(11) 0.084(11) 0.002(9) -0.001(8) 0.034(8)
C28 0.040(7) 0.067(8) 0.055(8) 0.004(6) -0.002(6) 0.019(6)
C29 0.031(6) 0.048(7) 0.037(6) 0.006(5) 0.004(5) 0.003(5)
C30 0.085(10) 0.058(8) 0.053(8) 0.008(7) 0.021(7) 0.025(7)
C31 0.090(12) 0.087(12) 0.101(14) 0.033(11) 0.016(10) 0.042(10)
C32 0.088(12) 0.102(13) 0.053(10) 0.028(9) -0.005(8) 0.010(10)
C33 0.090(12) 0.092(12) 0.045(9) 0.009(8) 0.004(8) 0.013(9)
C34 0.065(8) 0.050(7) 0.041(7) 0.004(6) 0.005(6) 0.013(6)
C35 0.035(9) 0.189(20) 0.058(10) -0.041(11) 0.006(7) 0.022(11)
C36 0.054(14) 0.333(52) 0.066(15) -0.062(23) 0.002(10) 0.014(23)
C37 0.089(22) 0.223(35) 0.148(29) -0.107(25) 0.075(20) -0.087(21)
C38 0.072(9) 0.074(9) 0.033(7) -0.005(6) 0.001(6) 0.033(7)
C39 0.092(12) 0.098(12) 0.040(8) -0.012(8) 0.005(8) 0.003(10)
C40 0.082(11) 0.066(10) 0.078(11) -0.019(8) 0.034(9) 0.000(8)
C41 0.038(6) 0.036(6) 0.031(6) 0.007(5) 0.009(5) 0.006(5)
C42 0.049(7) 0.037(6) 0.039(7) -0.003(5) 0.007(5) 0.000(5)
C43 0.068(8) 0.039(7) 0.036(7) 0.000(5) 0.012(6) 0.010(6)
C44 0.059(8) 0.043(7) 0.068(9) 0.012(6) 0.020(7) 0.019(6)
C45 0.041(7) 0.050(7) 0.047(7) 0.011(6) 0.008(6) 0.007(6)
C46 0.026(6) 0.042(6) 0.049(7) 0.009(5) 0.016(5) 0.013(5)
C47 0.039(7) 0.064(8) 0.051(7) 0.007(6) 0.017(6) 0.016(6)
C48 0.042(7) 0.061(8) 0.074(9) 0.019(7) 0.015(7) 0.022(6)
C49 0.033(7) 0.074(9) 0.051(8) 0.005(7) 0.003(6) 0.017(6)
C50 0.027(6) 0.048(7) 0.045(7) -0.005(5) -0.001(5) 0.008(5)
C51 0.036(7) 0.066(8) 0.032(6) 0.014(6) 0.011(5) 0.016(6)
C52 0.048(8) 0.087(10) 0.054(8) 0.020(7) 0.019(7) 0.020(7)
C53 0.049(9) 0.128(15) 0.060(9) 0.029(9) 0.021(7) 0.039(9)
C54 0.036(8) 0.122(15) 0.089(12) 0.059(11) 0.009(8) 0.008(9)
C55 0.039(8) 0.070(9) 0.100(12) 0.028(9) 0.008(8) 0.004(7)
C56 0.045(8) 0.044(7) 0.077(9) 0.008(7) 0.003(7) -0.004(6)
C57 0.030(6) 0.044(7) 0.034(6) -0.001(5) 0.007(5) 0.002(5)
C58 0.082(10) 0.062(9) 0.039(7) -0.011(6) 0.015(7) -0.003(7)
C59 0.120(14) 0.067(10) 0.074(12) -0.016(9) 0.028(10) -0.022(10)
C60 0.090(13) 0.134(17) 0.046(10) -0.030(11) 0.000(8) 0.010(12)
C61 0.086(11) 0.095(12) 0.039(8) -0.007(8) -0.001(7) 0.045(10)
C62 0.075(9) 0.062(8) 0.037(7) -0.001(6) 0.014(7) 0.020(7)
C63 0.047(7) 0.037(7) 0.044(7) -0.001(5) 0.005(6) -0.005(6)
C64 0.056(8) 0.048(7) 0.040(7) -0.004(6) 0.003(6) 0.004(6)
C65 0.081(11) 0.053(9) 0.071(10) -0.016(7) 0.006(8) 0.002(8)
C66 0.115(16) 0.062(10) 0.080(11) -0.019(8) -0.001(10) -0.018(10)
C67 0.072(10) 0.061(10) 0.102(13) -0.013(9) -0.018(9) -0.007(8)
C68 0.054(9) 0.051(8) 0.076(9) -0.005(7) -0.005(7) -0.004(7)
C69 0.042(7) 0.033(6) 0.042(7) 0.005(5) 0.013(5) 0.009(5)
C70 0.056(8) 0.060(8) 0.063(9) 0.004(7) 0.027(7) -0.007(7)
C71 0.094(12) 0.085(11) 0.077(11) 0.012(9) 0.056(10) -0.003(10)
C72 0.107(13) 0.081(11) 0.061(10) 0.002(8) 0.053(10) 0.016(10)
C73 0.102(12) 0.048(8) 0.063(9) 0.000(7) 0.035(9) -0.008(8)
C74 0.056(8) 0.055(8) 0.049(8) 0.002(6) 0.025(6) 0.008(6)
C75 0.138(15) 0.060(10) 0.052(9) 0.010(7) 0.011(9) 0.001(10)
C76 0.133(16) 0.091(13) 0.067(11) 0.034(10) 0.044(11) 0.025(12)
C77 0.089(12) 0.111(14) 0.030(8) 0.004(8) -0.003(7) 0.014(10)
C78 0.049(10) 0.122(14) 0.075(10) 0.044(10) 0.007(8) 0.005(10)
C79 0.048(12) 0.177(22) 0.108(16) 0.067(16) 0.001(10) 0.004(13)
C80 0.064(14) 0.208(27) 0.144(21) 0.064(20) 0.061(14) 0.072(16)

loop_
_atom_site_label
_atom_site_type_symbol
_atom_site_fract_x
_atom_site_fract_y
_atom_site_fract_z
_atom_site_U_iso_or_equiv
_atom_site_thermal_displace_type
_atom_site_occupancy
_atom_site_calc_flag
_atom_site_refinement_flags
Pt1 Pt 0.47606(3) 0.22382(2) 0.21179(2) 0.0370(2) Uani 1 d .
Pt2 Pt 0.00477(3) 0.30950(2) -0.26894(2) 0.0351(2) Uani 1 d .
Fe1 Fe 0.26564(13) 0.02946(8) 0.13226(9) 0.0406(4) Uani 1 d .
Fe2 Fe -0.22159(13) 0.46254(9) -0.34475(8) 0.0380(4) Uani 1 d .
P1 P 0.2873(2) 0.2056(2) 0.21009(15) 0.0360(7) Uani 1 d .
P2 P 0.4899(2) 0.1473(2) 0.11527(14) 0.0348(6) Uani 1 d .
P3 P 0.0036(2) 0.3763(2) -0.36825(14) 0.0348(6) Uani 1 d .
P4 P -0.1830(2) 0.2982(2) -0.26559(15) 0.0357(7) Uani 1 d .
N1 N 0.6435(9) 0.2557(7) 0.2216(6) 0.064(3) Uani 1 d .
N2 N 0.6786(15) 0.3258(10) 0.2000(9) 0.122(6) Uani 1 d .
N3 N 0.4828(8) 0.2857(5) 0.3058(5) 0.051(3) Uani 1 d .
N4 N 0.4285(10) 0.3433(7) 0.3215(6) 0.074(3) Uani 1 d .
N5 N 0.0222(8) 0.2568(6) -0.1744(5) 0.046(2) Uani 1 d .
N6 N 0.0761(11) 0.2981(8) -0.1168(6) 0.079(4) Uani 1 d .
N7 N 0.1734(9) 0.3066(7) -0.2674(6) 0.060(3) Uani 1 d .
N8 N 0.2090(13) 0.2439(9) -0.2980(8) 0.101(5) Uani 1 d .
C1 C 0.2036(9) 0.1244(6) 0.1622(6) 0.039(3) Uani 1 d .
C2 C 0.1837(9) 0.1131(7) 0.0867(7) 0.048(3) Uani 1 d .
H2 H 0.2090(9) 0.1456(7) 0.0538(7) 0.057 Uiso 1 calc R
C3 C 0.1180(10) 0.0425(7) 0.0719(8) 0.060(4) Uani 1 d .
H3 H 0.0925(10) 0.0205(7) 0.0269(8) 0.072 Uiso 1 calc R
C4 C 0.0974(10) 0.0113(7) 0.1347(9) 0.064(4) Uani 1 d .
H4 H 0.0568(10) -0.0352(7) 0.1386(9) 0.076 Uiso 1 calc R
C5 C 0.1480(10) 0.0613(7) 0.1918(7) 0.053(3) Uani 1 d .
H5 H 0.1456(10) 0.0544(7) 0.2396(7) 0.064 Uiso 1 calc R
C6 C 0.4263(9) 0.0523(6) 0.1229(6) 0.039(3) Uani 1 d .
C7 C 0.4155(8) 0.0225(6) 0.1896(6) 0.040(3) Uani 1 d .
H7 H 0.4413(8) 0.0473(6) 0.2334(6) 0.048 Uiso 1 calc R
C8 C 0.3571(11) -0.0531(7) 0.1779(7) 0.058(3) Uani 1 d .
H8 H 0.3389(11) -0.0856(7) 0.2126(7) 0.070 Uiso 1 calc R
C9 C 0.3334(10) -0.0681(6) 0.1042(7) 0.053(3) Uani 1 d .
H9 H 0.2963(10) -0.1128(6) 0.0819(7) 0.064 Uiso 1 calc R
C10 C 0.3755(9) -0.0036(6) 0.0688(6) 0.044(3) Uani 1 d .
H10 H 0.3706(9) 0.0011(6) 0.0202(6) 0.052 Uiso 1 calc R
C11 C 0.2172(9) 0.2844(6) 0.1718(6) 0.041(3) Uani 1 d .
C12 C 0.2798(10) 0.3515(6) 0.1597(6) 0.048(3) Uani 1 d .
H12 H 0.3566(10) 0.3578(6) 0.1723(6) 0.058 Uiso 1 calc R
C13 C 0.2237(12) 0.4089(7) 0.1281(7) 0.058(3) Uani 1 d .
H13 H 0.2650(12) 0.4533(7) 0.1185(7) 0.069 Uiso 1 calc R
C14 C 0.1129(13) 0.4026(8) 0.1111(7) 0.063(4) Uani 1 d .
H14 H 0.0776(13) 0.4429(8) 0.0922(7) 0.076 Uiso 1 calc R
C15 C 0.0531(12) 0.3370(7) 0.1218(7) 0.059(3) Uani 1 d .
H15 H -0.0235(12) 0.3310(7) 0.1079(7) 0.071 Uiso 1 calc R
C16 C 0.1045(10) 0.2787(7) 0.1532(6) 0.051(3) Uani 1 d .
H16 H 0.0616(10) 0.2346(7) 0.1620(6) 0.061 Uiso 1 calc R
C17 C 0.2488(9) 0.1961(6) 0.2998(6) 0.042(3) Uani 1 d .
C18 C 0.3057(12) 0.1507(8) 0.3449(7) 0.066(4) Uani 1 d .
H18 H 0.3648(12) 0.1271(8) 0.3305(7) 0.080 Uiso 1 calc R
C19 C 0.2767(14) 0.1398(9) 0.4105(8) 0.081(5) Uani 1 d .
H19 H 0.3155(14) 0.1084(9) 0.4403(8) 0.098 Uiso 1 calc R
C20 C 0.1918(16) 0.1744(10) 0.4328(9) 0.087(5) Uani 1 d .
H20 H 0.1729(16) 0.1669(10) 0.4779(9) 0.105 Uiso 1 calc R
C21 C 0.1345(14) 0.2198(10) 0.3898(9) 0.085(5) Uani 1 d .
H21 H 0.0759(14) 0.2430(10) 0.4055(9) 0.102 Uiso 1 calc R
C22 C 0.1621(11) 0.2322(7) 0.3222(7) 0.059(4) Uani 1 d .
H22 H 0.1233(11) 0.2639(7) 0.2928(7) 0.071 Uiso 1 calc R
C23 C 0.6333(8) 0.1326(7) 0.1025(5) 0.040(3) Uani 1 d .
C24 C 0.6943(9) 0.1887(7) 0.0705(6) 0.048(3) Uani 1 d .
H24 H 0.6618(9) 0.2316(7) 0.0556(6) 0.058 Uiso 1 calc R
C25 C 0.8031(11) 0.1804(9) 0.0609(7) 0.063(4) Uani 1 d .
H25 H 0.8444(11) 0.2171(9) 0.0389(7) 0.076 Uiso 1 calc R
C26 C 0.8501(11) 0.1153(10) 0.0853(8) 0.075(4) Uani 1 d .
H26 H 0.9242(11) 0.1099(10) 0.0809(8) 0.090 Uiso 1 calc R
C27 C 0.7903(12) 0.0610(9) 0.1146(8) 0.072(4) Uani 1 d .
H27 H 0.8215(12) 0.0170(9) 0.1280(8) 0.086 Uiso 1 calc R
C28 C 0.6825(10) 0.0703(7) 0.1250(6) 0.054(3) Uani 1 d .
H28 H 0.6424(10) 0.0336(7) 0.1477(6) 0.065 Uiso 1 calc R
C29 C 0.4338(9) 0.1812(6) 0.0313(5) 0.038(3) Uani 1 d .
C30 C 0.3994(12) 0.2522(8) 0.0287(7) 0.063(4) Uani 1 d .
H30 H 0.4065(12) 0.2838(8) 0.0696(7) 0.075 Uiso 1 calc R
C31 C 0.3530(14) 0.2770(10) -0.0369(10) 0.089(5) Uani 1 d .
H31 H 0.3273(14) 0.3247(10) -0.0389(10) 0.107 Uiso 1 calc R
C32 C 0.3455(14) 0.2320(11) -0.0973(8) 0.082(5) Uani 1 d .
H32 H 0.3144(14) 0.2488(11) -0.1402(8) 0.098 Uiso 1 calc R
C33 C 0.3827(13) 0.1634(10) -0.0950(7) 0.076(4) Uani 1 d .
H33 H 0.3770(13) 0.1326(10) -0.1363(7) 0.091 Uiso 1 calc R
C34 C 0.4285(11) 0.1387(7) -0.0333(6) 0.051(3) Uani 1 d .
H34 H 0.4576(11) 0.0921(7) -0.0334(6) 0.062 Uiso 1 calc R
C35 C 0.7284(13) 0.2203(13) 0.2473(8) 0.095(6) Uani 1 d .
H35 H 0.7236(13) 0.1721(13) 0.2648(8) 0.114 Uiso 1 calc R
C36 C 0.8249(22) 0.2656(24) 0.2440(14) 0.154(17) Uani 1 d .
H36 H 0.8975(22) 0.2547(24) 0.2580(14) 0.185 Uiso 1 calc R
C37 C 0.7945(24) 0.3244(20) 0.2183(17) 0.158(16) Uani 1 d .
H37 H 0.8452(24) 0.3652(20) 0.2113(17) 0.190 Uiso 1 calc R
C38 C 0.5423(11) 0.2596(8) 0.3642(6) 0.058(3) Uani 1 d .
H38 H 0.5866(11) 0.2196(8) 0.3657(6) 0.070 Uiso 1 calc R
C39 C 0.5219(14) 0.3056(10) 0.4205(7) 0.078(4) Uani 1 d .
H39 H 0.5496(14) 0.3011(10) 0.4677(7) 0.094 Uiso 1 calc R
C40 C 0.4547(13) 0.3588(9) 0.3959(8) 0.074(4) Uani 1 d .
H40 H 0.4307(13) 0.3977(9) 0.4226(8) 0.089 Uiso 1 calc R
C41 C -0.0625(9) 0.4616(6) -0.3597(5) 0.034(2) Uani 1 d .
C42 C -0.0699(9) 0.4984(6) -0.2929(6) 0.042(3) Uani 1 d .
H42 H -0.0397(9) 0.4832(6) -0.2491(6) 0.050 Uiso 1 calc R
C43 C -0.1302(10) 0.5614(6) -0.3036(6) 0.047(3) Uani 1 d .
H43 H -0.1474(10) 0.5943(6) -0.2683(6) 0.056 Uiso 1 calc R
C44 C -0.1599(11) 0.5663(7) -0.3758(7) 0.055(3) Uani 1 d .
H44 H -0.1997(11) 0.6034(7) -0.3970(7) 0.065 Uiso 1 calc R
C45 C -0.1197(9) 0.5057(6) -0.4115(6) 0.045(3) Uani 1 d .
H45 H -0.1285(9) 0.4958(6) -0.4602(6) 0.054 Uiso 1 calc R
C46 C -0.2728(8) 0.3602(6) -0.3111(6) 0.037(3) Uani 1 d .
C47 C -0.3272(9) 0.4185(7) -0.2791(6) 0.049(3) Uani 1 d .
H47 H -0.3225(9) 0.4301(7) -0.2308(6) 0.059 Uiso 1 calc R
C48 C -0.3887(10) 0.4551(7) -0.3323(7) 0.057(3) Uani 1 d .
H48 H -0.4311(10) 0.4952(7) -0.3257(7) 0.068 Uiso 1 calc R
C49 C -0.3741(9) 0.4194(7) -0.3986(7) 0.052(3) Uani 1 d .
H49 H -0.4057(9) 0.4322(7) -0.4429(7) 0.063 Uiso 1 calc R
C50 C -0.3047(8) 0.3621(6) -0.3857(6) 0.040(3) Uani 1 d .
H50 H -0.2826(8) 0.3302(6) -0.4201(6) 0.048 Uiso 1 calc R
C51 C 0.1394(9) 0.4128(7) -0.3902(6) 0.043(3) Uani 1 d .
C52 C 0.1988(10) 0.3657(8) -0.4276(7) 0.060(4) Uani 1 d .
H52 H 0.1698(10) 0.3158(8) -0.4406(7) 0.072 Uiso 1 calc R
C53 C 0.3032(12) 0.3937(11) -0.4460(7) 0.075(5) Uani 1 d .
H53 H 0.3448(12) 0.3627(11) -0.4703(7) 0.090 Uiso 1 calc R
C54 C 0.3420(12) 0.4688(12) -0.4268(9) 0.081(5) Uani 1 d .
H54 H 0.4092(12) 0.4889(12) -0.4402(9) 0.097 Uiso 1 calc R
C55 C 0.2848(11) 0.5132(9) -0.3893(8) 0.069(4) Uani 1 d .
H55 H 0.3138(11) 0.5630(9) -0.3757(8) 0.083 Uiso 1 calc R
C56 C 0.1848(10) 0.4859(7) -0.3710(7) 0.056(3) Uani 1 d .
H56 H 0.1462(10) 0.5173(7) -0.3449(7) 0.067 Uiso 1 calc R
C57 C -0.0605(8) 0.3209(6) -0.4482(5) 0.036(3) Uani 1 d .
C58 C -0.0817(12) 0.2450(8) -0.4444(7) 0.061(4) Uani 1 d .
H58 H -0.0607(12) 0.2228(8) -0.4022(7) 0.074 Uiso 1 calc R
C59 C -0.1343(15) 0.1997(9) -0.5024(9) 0.088(5) Uani 1 d .
H59 H -0.1504(15) 0.1477(9) -0.4995(9) 0.106 Uiso 1 calc R
C60 C -0.1617(14) 0.2344(13) -0.5645(8) 0.092(6) Uani 1 d .
H60 H -0.1986(14) 0.2051(13) -0.6036(8) 0.110 Uiso 1 calc R
C61 C -0.1370(13) 0.3089(10) -0.5703(7) 0.072(4) Uani 1 d .
H61 H -0.1542(13) 0.3308(10) -0.6133(7) 0.087 Uiso 1 calc R
C62 C -0.0866(11) 0.3519(8) -0.5128(6) 0.057(3) Uani 1 d .
H62 H -0.0690(11) 0.4037(8) -0.5168(6) 0.068 Uiso 1 calc R
C63 C -0.2497(10) 0.2054(6) -0.3037(6) 0.043(3) Uani 1 d .
C64 C -0.1878(11) 0.1459(7) -0.3130(6) 0.049(3) Uani 1 d .
H64 H -0.1116(11) 0.1519(7) -0.2977(6) 0.058 Uiso 1 calc R
C65 C -0.2360(14) 0.0784(8) -0.3443(8) 0.070(4) Uani 1 d .
H65 H -0.1930(14) 0.0386(8) -0.3506(8) 0.083 Uiso 1 calc R
C66 C -0.3451(17) 0.0694(9) -0.3658(9) 0.090(5) Uani 1 d .
H66 H -0.3770(17) 0.0232(9) -0.3878(9) 0.108 Uiso 1 calc R
C67 C -0.4135(14) 0.1271(9) -0.3563(9) 0.082(5) Uani 1 d .
H67 H -0.4899(14) 0.1197(9) -0.3707(9) 0.099 Uiso 1 calc R
C68 C -0.3627(11) 0.1963(7) -0.3243(7) 0.062(4) Uani 1 d .
H68 H -0.4053(11) 0.2360(7) -0.3171(7) 0.075 Uiso 1 calc R
C69 C -0.2200(9) 0.3119(6) -0.1764(6) 0.038(3) Uani 1 d .
C70 C -0.3122(11) 0.2749(7) -0.1537(7) 0.059(3) Uani 1 d .
H70 H -0.3547(11) 0.2362(7) -0.1824(7) 0.071 Uiso 1 calc R
C71 C -0.3423(14) 0.2946(9) -0.0890(8) 0.082(5) Uani 1 d .
H71 H -0.4052(14) 0.2696(9) -0.0740(8) 0.099 Uiso 1 calc R
C72 C -0.2794(14) 0.3509(9) -0.0469(8) 0.079(5) Uani 1 d .
H72 H -0.3008(14) 0.3643(9) -0.0034(8) 0.095 Uiso 1 calc R
C73 C -0.1885(13) 0.3872(7) -0.0662(7) 0.070(4) Uani 1 d .
H73 H -0.1459(13) 0.4249(7) -0.0363(7) 0.084 Uiso 1 calc R
C74 C -0.1579(10) 0.3677(7) -0.1319(6) 0.052(3) Uani 1 d .
H74 H -0.0944(10) 0.3929(7) -0.1459(6) 0.062 Uiso 1 calc R
C75 C -0.0251(16) 0.1958(9) -0.1536(8) 0.084(5) Uani 1 d .
H75 H -0.0714(16) 0.1592(9) -0.1827(8) 0.100 Uiso 1 calc R
C76 C 0.0028(17) 0.1924(11) -0.0817(9) 0.093(6) Uani 1 d .
H76 H -0.0182(17) 0.1533(11) -0.0537(9) 0.111 Uiso 1 calc R
C77 C 0.0656(14) 0.2562(11) -0.0610(7) 0.077(4) Uani 1 d .
H77 H 0.0977(14) 0.2699(11) -0.0147(7) 0.093 Uiso 1 calc R
C78 C 0.2562(13) 0.3566(11) -0.2460(8) 0.081(5) Uani 1 d .
H78 H 0.2509(13) 0.4037(11) -0.2239(8) 0.097 Uiso 1 calc R
C79 C 0.3544(15) 0.3298(16) -0.2609(12) 0.111(8) Uani 1 d .
H79 H 0.4266(15) 0.3539(16) -0.2519(12) 0.133 Uiso 1 calc R
C80 C 0.3202(18) 0.2610(18) -0.2913(13) 0.129(9) Uani 1 d .
H80 H 0.3685(18) 0.2280(18) -0.3064(13) 0.155 Uiso 1 calc R

loop_
_atom_type_symbol
_atom_type_description
_atom_type_scat_dispersion_real
_atom_type_scat_dispersion_imag
_atom_type_scat_source
C C 0.0033 0.0016 'International Tables Vol C Tables 4.2.6.8 and 6.1.1.4'
H H 0.0000 0.0000 'International Tables Vol C Tables 4.2.6.8 and 6.1.1.4'
N N 0.0061 0.0033 'International Tables Vol C Tables 4.2.6.8 and 6.1.1.4'
P P 0.1023 0.0942 'International Tables Vol C Tables 4.2.6.8 and 6.1.1.4'
Fe Fe 0.3463 0.8444 'International Tables Vol C Tables 4.2.6.8 and 6.1.1.4'
Pt Pt -1.7033 8.3905 'International Tables Vol C Tables 4.2.6.8 and 6.1.1.4'

loop_
_geom_angle_atom_site_label_1
_geom_angle_atom_site_label_2
_geom_angle_atom_site_label_3
_geom_angle
N1 Pt1 N3 84.8(4)
N1 Pt1 P2 89.8(3)
N3 Pt1 P2 171.7(3)
N1 Pt1 P1 171.1(3)
N3 Pt1 P1 87.6(3)
P2 Pt1 P1 98.32(10)
N7 Pt2 N5 86.6(4)
N7 Pt2 P3 88.6(3)
N5 Pt2 P3 173.4(3)
N7 Pt2 P4 173.0(3)
N5 Pt2 P4 88.1(3)
P3 Pt2 P4 97.07(10)
C6 Fe1 C1 109.7(4)
C6 Fe1 C7 41.3(4)
C1 Fe1 C7 109.8(4)
C6 Fe1 C10 41.9(4)
C1 Fe1 C10 139.0(5)
C7 Fe1 C10 69.7(4)
C6 Fe1 C2 107.5(5)
C1 Fe1 C2 41.7(5)
C7 Fe1 C2 136.1(5)
C10 Fe1 C2 109.1(5)
C6 Fe1 C5 140.9(5)
C1 Fe1 C5 41.3(4)
C7 Fe1 C5 113.4(5)
C10 Fe1 C5 176.9(5)
C2 Fe1 C5 69.3(5)
C6 Fe1 C3 135.8(5)
C1 Fe1 C3 68.6(5)
C7 Fe1 C3 176.5(5)
C10 Fe1 C3 109.4(5)
C2 Fe1 C3 40.7(5)
C5 Fe1 C3 67.6(5)
C6 Fe1 C4 175.2(6)
C1 Fe1 C4 68.6(5)
C7 Fe1 C4 143.3(6)
C10 Fe1 C4 136.7(5)
C2 Fe1 C4 68.2(5)
C5 Fe1 C4 40.4(5)
C3 Fe1 C4 39.5(5)
C6 Fe1 C9 69.3(4)
C1 Fe1 C9 178.2(5)
C7 Fe1 C9 68.5(5)
C10 Fe1 C9 41.2(5)
C2 Fe1 C9 139.9(5)
C5 Fe1 C9 138.6(5)
C3 Fe1 C9 113.2(5)
C4 Fe1 C9 112.5(5)
C6 Fe1 C8 69.6(5)
C1 Fe1 C8 138.6(5)
C7 Fe1 C8 41.4(5)
C10 Fe1 C8 69.0(5)
C2 Fe1 C8 177.0(5)
C5 Fe1 C8 112.8(5)
C3 Fe1 C8 141.8(5)
C4 Fe1 C8 114.8(6)
C9 Fe1 C8 39.8(5)
C41 Fe2 C42 41.7(4)
C41 Fe2 C45 42.1(4)
C42 Fe2 C45 69.0(5)
C41 Fe2 C46 107.7(4)
C42 Fe2 C46 109.0(4)
C45 Fe2 C46 138.4(4)
C41 Fe2 C50 107.8(4)
C42 Fe2 C50 136.9(4)
C45 Fe2 C50 110.7(5)
C46 Fe2 C50 41.3(4)
C41 Fe2 C47 138.9(4)
C42 Fe2 C47 112.2(5)
C45 Fe2 C47 178.8(5)
C46 Fe2 C47 41.5(4)
C50 Fe2 C47 68.4(5)
C41 Fe2 C43 69.3(4)
C42 Fe2 C43 40.4(4)
C45 Fe2 C43 67.9(5)
C46 Fe2 C43 138.1(4)
C50 Fe2 C43 177.0(5)
C47 Fe2 C43 113.0(5)
C41 Fe2 C44 69.4(4)
C42 Fe2 C44 67.6(5)
C45 Fe2 C44 40.4(5)
C46 Fe2 C44 176.5(5)
C50 Fe2 C44 140.9(5)
C47 Fe2 C44 139.8(5)
C43 Fe2 C44 39.4(5)
C41 Fe2 C49 136.2(4)
C42 Fe2 C49 176.6(5)
C45 Fe2 C49 111.2(5)
C46 Fe2 C49 68.5(5)
C50 Fe2 C49 39.7(4)
C47 Fe2 C49 67.6(5)
C43 Fe2 C49 143.0(5)
C44 Fe2 C49 114.9(5)
C41 Fe2 C48 175.7(5)
C42 Fe2 C48 141.4(5)
C45 Fe2 C48 139.0(5)
C46 Fe2 C48 68.9(4)
C50 Fe2 C48 67.9(5)
C47 Fe2 C48 40.0(5)
C43 Fe2 C48 115.0(5)
C44 Fe2 C48 114.1(5)
C49 Fe2 C48 40.5(5)
C1 P1 C11 101.1(5)
C1 P1 C17 101.3(5)
C11 P1 C17 107.3(5)
C1 P1 Pt1 121.9(3)
C11 P1 Pt1 112.2(4)
C17 P1 Pt1 111.6(4)
C6 P2 C29 108.7(5)
C6 P2 C23 103.2(5)
C29 P2 C23 103.0(5)
C6 P2 Pt1 111.5(4)
C29 P2 Pt1 115.2(4)
C23 P2 Pt1 114.2(3)
C41 P3 C57 109.7(5)
C41 P3 C51 101.8(5)
C57 P3 C51 103.5(5)
C41 P3 Pt2 111.7(3)
C57 P3 Pt2 113.2(4)
C51 P3 Pt2 116.1(4)
C46 P4 C69 99.3(5)
C46 P4 C63 100.4(5)
C69 P4 C63 108.4(5)
C46 P4 Pt2 122.2(3)
C69 P4 Pt2 113.3(4)
C63 P4 Pt2 111.7(4)
C35 N1 N2 111.1(14)
C35 N1 Pt1 130.7(13)
N2 N1 Pt1 118.2(12)
N1 N2 C37 98.8(21)
N4 N3 C38 112.7(10)
N4 N3 Pt1 129.7(9)
C38 N3 Pt1 117.2(8)
N3 N4 C40 106.3(12)
C75 N5 N6 108.2(11)
C75 N5 Pt2 132.9(10)
N6 N5 Pt2 117.4(8)
C77 N6 N5 107.0(12)
C78 N7 N8 110.6(13)
C78 N7 Pt2 131.5(12)
N8 N7 Pt2 117.7(10)
C80 N8 N7 103.0(18)
C5 C1 C2 108.1(10)
C5 C1 P1 127.1(9)
C2 C1 P1 124.8(8)
C5 C1 Fe1 70.9(6)
C2 C1 Fe1 70.3(6)
P1 C1 Fe1 123.8(5)
C3 C2 C1 106.3(11)
C3 C2 Fe1 70.2(7)
C1 C2 Fe1 68.1(6)
C4 C3 C2 109.5(12)
C4 C3 Fe1 70.4(8)
C2 C3 Fe1 69.1(7)
C3 C4 C5 109.0(11)
C3 C4 Fe1 70.1(7)
C5 C4 Fe1 69.6(7)
C4 C5 C1 107.0(11)
C4 C5 Fe1 70.0(7)
C1 C5 Fe1 67.8(6)
C7 C6 C10 108.4(10)
C7 C6 P2 121.7(8)
C10 C6 P2 129.9(9)
C7 C6 Fe1 70.5(6)
C10 C6 Fe1 70.3(6)
P2 C6 Fe1 122.7(5)
C6 C7 C8 108.3(10)
C6 C7 Fe1 68.2(6)
C8 C7 Fe1 71.4(7)
C9 C8 C7 107.1(11)
C9 C8 Fe1 69.6(7)
C7 C8 Fe1 67.2(6)
C8 C9 C10 109.3(10)
C8 C9 Fe1 70.6(7)
C10 C9 Fe1 67.9(6)
C6 C10 C9 106.9(10)
C6 C10 Fe1 67.8(6)
C9 C10 Fe1 70.9(6)
C16 C11 C12 118.6(11)
C16 C11 P1 121.6(9)
C12 C11 P1 119.9(9)
C11 C12 C13 118.0(12)
C14 C13 C12 122.5(12)
C13 C14 C15 119.0(12)
C14 C15 C16 120.5(13)
C11 C16 C15 121.2(12)
C18 C17 C22 119.2(11)
C18 C17 P1 119.1(9)
C22 C17 P1 121.7(10)
C19 C18 C17 120.8(13)
C20 C19 C18 120.5(15)
C21 C20 C19 120.3(14)
C20 C21 C22 120.7(14)
C17 C22 C21 118.5(14)
C28 C23 C24 119.5(10)
C28 C23 P2 122.4(9)
C24 C23 P2 118.1(9)
C25 C24 C23 119.9(12)
C24 C25 C26 118.4(13)
C27 C26 C25 121.3(12)
C26 C27 C28 119.8(14)
C23 C28 C27 121.0(13)
C30 C29 C34 117.4(11)
C30 C29 P2 119.7(9)
C34 C29 P2 122.8(9)
C29 C30 C31 119.0(13)
C32 C31 C30 120.9(15)
C33 C32 C31 119.9(14)
C32 C33 C34 120.4(15)
C33 C34 C29 122.1(12)
N1 C35 C36 109.0(23)
C37 C36 C35 104.9(26)
C36 C37 N2 116.2(30)
N3 C38 C39 105.0(12)
C40 C39 C38 109.3(13)
C39 C40 N4 106.7(12)
C42 C41 C45 105.5(9)
C42 C41 P3 122.7(8)
C45 C41 P3 131.7(8)
C42 C41 Fe2 69.8(6)
C45 C41 Fe2 69.7(6)
P3 C41 Fe2 123.4(5)
C43 C42 C41 109.1(10)
C43 C42 Fe2 71.4(7)
C41 C42 Fe2 68.5(6)
C44 C43 C42 108.6(10)
C44 C43 Fe2 70.6(7)
C42 C43 Fe2 68.3(6)
C43 C44 C45 108.5(11)
C43 C44 Fe2 70.0(7)
C45 C44 Fe2 68.0(6)
C44 C45 C41 108.4(10)
C44 C45 Fe2 71.5(7)
C41 C45 Fe2 68.3(6)
C50 C46 C47 105.9(9)
C50 C46 P4 127.7(8)
C47 C46 P4 126.4(9)
C50 C46 Fe2 69.8(6)
C47 C46 Fe2 69.8(6)
P4 C46 Fe2 124.9(6)
C48 C47 C46 109.2(11)
C48 C47 Fe2 71.4(7)
C46 C47 Fe2 68.8(6)
C47 C48 C49 107.2(11)
C47 C48 Fe2 68.6(7)
C49 C48 Fe2 69.5(7)
C50 C49 C48 108.5(11)
C50 C49 Fe2 69.0(6)
C48 C49 Fe2 70.0(7)
C49 C50 C46 109.1(10)
C49 C50 Fe2 71.3(7)
C46 C50 Fe2 68.8(6)
C56 C51 C52 118.9(11)
C56 C51 P3 121.9(9)
C52 C51 P3 119.2(10)
C51 C52 C53 119.7(14)
C54 C53 C52 118.1(14)
C55 C54 C53 121.5(13)
C54 C55 C56 120.3(15)
C55 C56 C51 121.5(13)
C58 C57 C62 118.2(11)
C58 C57 P3 118.1(9)
C62 C57 P3 123.7(9)
C57 C58 C59 121.2(13)
C60 C59 C58 117.7(15)
C61 C60 C59 122.1(15)
C60 C61 C62 118.9(14)
C61 C62 C57 121.7(13)
C64 C63 C68 119.8(11)
C64 C63 P4 120.8(9)
C68 C63 P4 119.3(9)
C65 C64 C63 121.0(13)
C66 C65 C64 119.7(14)
C65 C66 C67 122.2(14)
C68 C67 C66 117.5(14)
C63 C68 C67 119.8(13)
C70 C69 C74 118.0(11)
C70 C69 P4 123.8(9)
C74 C69 P4 117.9(8)
C71 C70 C69 120.6(13)
C72 C71 C70 119.5(13)
C73 C72 C71 121.9(13)
C72 C73 C74 118.8(14)
C69 C74 C73 121.2(12)
N5 C75 C76 109.8(15)
C77 C76 C75 105.5(14)
C76 C77 N6 109.3(13)
N7 C78 C79 109.8(19)
C80 C79 C78 103.0(18)
C79 C80 N8 113.5(19)

loop_
_geom_bond_atom_site_label_1
_geom_bond_atom_site_label_2
_geom_bond_distance
Pt1 N1 2.043(11)
Pt1 N3 2.050(9)
Pt1 P2 2.273(3)
Pt1 P1 2.284(3)
Pt2 N7 2.053(11)
Pt2 N5 2.063(9)
Pt2 P3 2.276(3)
Pt2 P4 2.282(3)
Fe1 C6 1.989(11)
Fe1 C1 2.000(10)
Fe1 C7 2.019(11)
Fe1 C10 2.023(10)
Fe1 C2 2.029(11)
Fe1 C5 2.042(11)
Fe1 C3 2.044(13)
Fe1 C4 2.047(11)
Fe1 C9 2.064(11)
Fe1 C8 2.077(13)
Fe2 C41 1.993(10)
Fe2 C42 2.010(11)
Fe2 C45 2.012(11)
Fe2 C46 2.019(10)
Fe2 C50 2.032(11)
Fe2 C47 2.032(11)
Fe2 C43 2.050(12)
Fe2 C44 2.058(12)
Fe2 C49 2.063(12)
Fe2 C48 2.069(12)
P1 C1 1.818(11)
P1 C11 1.836(11)
P1 C17 1.841(11)
P2 C6 1.804(11)
P2 C29 1.810(11)
P2 C23 1.833(10)
P3 C41 1.790(10)
P3 C57 1.821(10)
P3 C51 1.821(11)
P4 C46 1.796(10)
P4 C69 1.827(11)
P4 C63 1.840(11)
N1 C35 1.31(2)
N1 N2 1.37(2)
N2 C37 1.41(3)
N3 N4 1.312(14)
N3 C38 1.37(2)
N4 C40 1.42(2)
N5 C75 1.28(2)
N5 N6 1.351(15)
N6 C77 1.34(2)
N7 C78 1.29(2)
N7 N8 1.37(2)
N8 C80 1.35(2)
C1 C5 1.43(2)
C1 C2 1.43(2)
C2 C3 1.41(2)
C3 C4 1.38(2)
C4 C5 1.41(2)
C6 C7 1.414(15)
C6 C10 1.43(2)
C7 C8 1.45(2)
C8 C9 1.41(2)
C9 C10 1.44(2)
C11 C16 1.36(2)
C11 C12 1.39(2)
C12 C13 1.39(2)
C13 C14 1.34(2)
C14 C15 1.35(2)
C15 C16 1.38(2)
C17 C18 1.37(2)
C17 C22 1.39(2)
C18 C19 1.36(2)
C19 C20 1.35(2)
C20 C21 1.35(2)
C21 C22 1.40(2)
C23 C28 1.37(2)
C23 C24 1.39(2)
C24 C25 1.38(2)
C25 C26 1.41(2)
C26 C27 1.34(2)
C27 C28 1.38(2)
C29 C30 1.37(2)
C29 C34 1.41(2)
C30 C31 1.41(2)
C31 C32 1.36(2)
C32 C33 1.34(2)
C33 C34 1.35(2)
C35 C36 1.37(3)
C36 C37 1.24(4)
C38 C39 1.38(2)
C39 C40 1.37(2)
C41 C42 1.424(14)
C41 C45 1.438(15)
C42 C43 1.40(2)
C43 C44 1.39(2)
C44 C45 1.41(2)
C46 C50 1.429(15)
C46 C47 1.43(2)
C47 C48 1.40(2)
C48 C49 1.43(2)
C49 C50 1.39(2)
C51 C56 1.37(2)
C51 C52 1.39(2)
C52 C53 1.41(2)
C53 C54 1.39(2)
C54 C55 1.34(2)
C55 C56 1.36(2)
C57 C58 1.35(2)
C57 C62 1.38(2)
C58 C59 1.39(2)
C59 C60 1.38(2)
C60 C61 1.34(2)
C61 C62 1.35(2)
C63 C64 1.37(2)
C63 C68 1.37(2)
C64 C65 1.36(2)
C65 C66 1.33(2)
C66 C67 1.40(2)
C67 C68 1.40(2)
C69 C70 1.37(2)
C69 C74 1.38(2)
C70 C71 1.37(2)
C71 C72 1.36(2)
C72 C73 1.33(2)
C73 C74 1.39(2)
C75 C76 1.38(2)
C76 C77 1.32(2)
C78 C79 1.38(2)
C79 C80 1.33(3)
